data_7041734
loop_
_publ_author_name
'Sharma, Alpesh K.'
'Joshi, Hemant'
'Bhaskar, Renu'
'Singh, Ajai K.'

_publ_section_title
;
 Complexes of (\h(5)-Cp*)Ir(iii) with
 1-benzyl-3-phenylthio/selenomethyl-1,3-dihydrobenzoimidazole-2-thione/selenone:
 catalyst for oxidation and 1,2-substituted benzimidazole synthesis.
;
_journal_issue 7
_journal_name_full 'Dalton transactions (Cambridge, England : 2003)'
_journal_page_first 2228
_journal_page_last 2237
_journal_paper_doi 10.1039/c6dt04271f
_journal_volume 46
_journal_year 2017
_chemical_formula_moiety 'C31 H33 Cl Ir N2 S Se, F6 P'
_chemical_formula_sum 'C31 H33 Cl F6 Ir N2 P S Se'
_chemical_formula_weight 917.23
_space_group_crystal_system monoclinic
_space_group_IT_number 14
_space_group_name_Hall '-P 2yn'
_space_group_name_H-M_alt 'P 1 21/n 1'
_symmetry_space_group_name_Hall '-P 2yn'
_symmetry_space_group_name_H-M 'P 1 21/n 1'
_atom_sites_solution_hydrogens geom
_audit_block_doi 10.5517/ccdc.csd.cc1lhh8v
_audit_creation_date 2017-01-04
_audit_creation_method
;
Olex2 1.2-beta
(compiled 2016.02.19 svn.r3266 for OlexSys, GUI svn.r5155)
;
_audit_update_record
;
2017-01-05 deposited with the CCDC.
2017-01-16 downloaded from the CCDC.
;
_cell_angle_alpha 90
_cell_angle_beta 91.001(8)
_cell_angle_gamma 90
_cell_formula_units_Z 4
_cell_length_a 7.987(3)
_cell_length_b 19.294(8)
_cell_length_c 22.319(9)
_cell_measurement_reflns_used 3273
_cell_measurement_temperature 293(2)
_cell_measurement_theta_max 19.016
_cell_measurement_theta_min 2.300
_cell_volume 3439(2)
_computing_cell_refinement 'SAINT v6.45A (Bruker, 2003)'
_computing_data_reduction 'SAINT v6.45A (Bruker, 2003)'
_computing_molecular_graphics 'Olex2 (Dolomanov et al., 2009)'
_computing_publication_material 'Olex2 (Dolomanov et al., 2009)'
_computing_structure_refinement 'ShelXL (Sheldrick, 2015)'
_diffrn_ambient_temperature 293(2)
_diffrn_measured_fraction_theta_full 1.000
_diffrn_measured_fraction_theta_max 1.000
_diffrn_measurement_device_type 'Bruker APEX-II CCD'
_diffrn_measurement_method '\f and \w scans'
_diffrn_radiation_type MoK\a
_diffrn_radiation_wavelength 0.71073
_diffrn_reflns_av_R_equivalents 0.0986
_diffrn_reflns_av_unetI/netI 0.0870
_diffrn_reflns_Laue_measured_fraction_full 1.000
_diffrn_reflns_Laue_measured_fraction_max 1.000
_diffrn_reflns_limit_h_max 10
_diffrn_reflns_limit_h_min -10
_diffrn_reflns_limit_k_max 24
_diffrn_reflns_limit_k_min -24
_diffrn_reflns_limit_l_max 29
_diffrn_reflns_limit_l_min -29
_diffrn_reflns_number 40782
_diffrn_reflns_point_group_measured_fraction_full 1.000
_diffrn_reflns_point_group_measured_fraction_max 1.000
_diffrn_reflns_theta_full 24.996
_diffrn_reflns_theta_max 24.996
_diffrn_reflns_theta_min 1.395
_diffrn_standards_number 0
_exptl_absorpt_coefficient_mu 5.183
_exptl_absorpt_correction_T_max 0.4311
_exptl_absorpt_correction_T_min 0.2657
_exptl_absorpt_correction_type multi-scan
_exptl_absorpt_process_details
;
SADABS-2014/3 (Bruker,2014/3) was used for absorption correction.
wR2(int) was 0.1130 before and 0.0663 after correction.
The Ratio of minimum to maximum transmission is 0.6163.
The \l/2 correction factor is Not present.
;
_exptl_crystal_colour yellow
_exptl_crystal_colour_primary yellow
_exptl_crystal_density_diffrn 1.772
_exptl_crystal_description block
_exptl_crystal_F_000 1784
_exptl_crystal_size_max 0.43
_exptl_crystal_size_mid 0.21
_exptl_crystal_size_min 0.19
_refine_diff_density_max 0.972
_refine_diff_density_min -2.275
_refine_diff_density_rms 0.148
_refine_ls_extinction_method none
_refine_ls_goodness_of_fit_ref 1.185
_refine_ls_hydrogen_treatment constr
_refine_ls_matrix_type full
_refine_ls_number_parameters 402
_refine_ls_number_reflns 6067
_refine_ls_number_restraints 12
_refine_ls_restrained_S_all 1.192
_refine_ls_R_factor_all 0.0818
_refine_ls_R_factor_gt 0.0638
_refine_ls_shift/su_max 0.001
_refine_ls_shift/su_mean 0.000
_refine_ls_structure_factor_coef Fsqd
_refine_ls_weighting_details 'w=1/[\s^2^(Fo^2^)+(0.0297P)^2^+17.2238P] where P=(Fo^2^+2Fc^2^)/3'
_refine_ls_weighting_scheme calc
_refine_ls_wR_factor_gt 0.1111
_refine_ls_wR_factor_ref 0.1168
_reflns_Friedel_coverage 0.000
_reflns_number_gt 5073
_reflns_number_total 6067
_reflns_threshold_expression 'I > 2\s(I)'
_cod_data_source_file c6dt04271f2.cif
_cod_data_source_block ap11
_cod_depositor_comments 'Adding full bibliography for 7041733--7041736.cif.'
_cod_database_code 7041734
_shelx_space_group_comment
;
The symmetry employed for this shelxl refinement is uniquely defined
by the following loop, which should always be used as a source of
symmetry information in preference to the above space-group names.
They are only intended as comments.
;
_olex2_refinement_description
;
1. Fixed Uiso
 At 1.2 times of:
  All C(H) groups, All C(H,H) groups
 At 1.5 times of:
  All C(H,H,H) groups
2. Uiso/Uaniso restraints and constraints
F3 \\sim P1 \\sim F6: within 2A with sigma of 0.01 and sigma for terminal atoms
of 0.02
3.a Secondary CH2 refined with riding coordinates:
 C7(H7A,H7B), C15(H15A,H15B)
3.b Aromatic/amide H refined with riding coordinates:
 C18(H18), C20(H20), C1(H1), C19(H19), C21(H21), C5(H5), C17(H17), C2(H2),
 C12(H12), C4(H4), C9(H9), C3(H3), C10(H10), C11(H11)
3.c Idealised Me refined as rotating group:
 C27(H27A,H27B,H27C), C28(H28A,H28B,H28C), C29(H29A,H29B,H29C), C31(H31A,H31B,
 H31C), C30(H30A,H30B,H30C)
;
_shelx_shelxl_version_number 2014/7
_olex2_submission_special_instructions 'No special instructions were received'

loop_
_space_group_symop_operation_xyz
'x, y, z'
'-x+1/2, y+1/2, -z+1/2'
'-x, -y, -z'
'x-1/2, -y-1/2, z-1/2'

loop_
_atom_site_label
_atom_site_type_symbol
_atom_site_fract_x
_atom_site_fract_y
_atom_site_fract_z
_atom_site_U_iso_or_equiv
_atom_site_adp_type
_atom_site_occupancy
_atom_site_site_symmetry_order
_atom_site_calc_flag
_atom_site_refinement_flags_posn
_atom_site_refinement_flags_adp
Ir1 Ir 0.79636(4) 0.29334(2) 0.13303(2) 0.03203(12) Uani 1 1 d . .
Se1 Se 0.88823(12) 0.24423(5) 0.23019(4) 0.0379(2) Uani 1 1 d . .
P1 P 0.7969(4) 0.64472(14) 0.07744(12) 0.0459(7) Uani 1 1 d . U
Cl1 Cl 0.5928(3) 0.20103(14) 0.14726(13) 0.0544(7) Uani 1 1 d . .
S1 S 0.6062(3) 0.37695(13) 0.17510(11) 0.0423(6) Uani 1 1 d . .
C6 C 1.0688(12) 0.2963(5) 0.2686(4) 0.040(2) Uani 1 1 d . .
N1 N 0.7168(9) 0.3540(4) 0.2900(3) 0.0357(18) Uani 1 1 d . .
N2 N 0.7036(9) 0.4638(4) 0.2662(4) 0.0374(19) Uani 1 1 d . .
F1 F 0.6333(8) 0.6833(4) 0.0999(3) 0.077(2) Uani 1 1 d . .
F2 F 0.8586(10) 0.6396(4) 0.1453(3) 0.094(3) Uani 1 1 d . .
C14 C 0.6755(11) 0.3985(5) 0.2447(4) 0.035(2) Uani 1 1 d . .
C22 C 1.0419(12) 0.2992(5) 0.0904(4) 0.043(2) Uani 1 1 d . .
F3 F 0.7054(11) 0.5742(4) 0.0832(4) 0.106(3) Uani 1 1 d . U
F5 F 0.7348(9) 0.6513(5) 0.0106(3) 0.098(3) Uani 1 1 d . .
F6 F 0.8884(10) 0.7166(4) 0.0729(4) 0.102(3) Uani 1 1 d . U
F4 F 0.9599(9) 0.6065(4) 0.0558(3) 0.094(3) Uani 1 1 d . .
C13 C 0.7642(12) 0.4588(5) 0.3245(5) 0.046(3) Uani 1 1 d . .
C18 C 0.2552(14) 0.5948(6) 0.2932(6) 0.060(3) Uani 1 1 d . .
H18 H 0.2107 0.6088 0.3295 0.072 Uiso 1 1 calc R .
C23 C 0.8036(11) 0.3523(5) 0.0487(4) 0.036(2) Uani 1 1 d . .
C24 C 0.7901(13) 0.2806(5) 0.0352(4) 0.044(3) Uani 1 1 d . .
C25 C 0.9357(12) 0.2475(5) 0.0613(4) 0.043(2) Uani 1 1 d . .
C26 C 0.9537(13) 0.3629(5) 0.0838(4) 0.041(2) Uani 1 1 d . .
C20 C 0.2226(15) 0.5758(6) 0.1877(6) 0.061(3) Uani 1 1 d . .
H20 H 0.1570 0.5774 0.1529 0.073 Uiso 1 1 calc R .
C8 C 0.7747(12) 0.3893(5) 0.3400(4) 0.040(2) Uani 1 1 d . .
C7 C 0.7108(12) 0.2795(4) 0.2830(4) 0.038(2) Uani 1 1 d . .
H7A H 0.6023 0.2664 0.2664 0.046 Uiso 1 1 calc R .
H7B H 0.7229 0.2579 0.3221 0.046 Uiso 1 1 calc R .
C16 C 0.4905(12) 0.5504(5) 0.2369(5) 0.039(2) Uani 1 1 d . .
C1 C 1.0920(12) 0.3654(5) 0.2552(5) 0.047(3) Uani 1 1 d . .
H1 H 1.0265 0.3869 0.2258 0.057 Uiso 1 1 calc R .
C19 C 0.1606(14) 0.5965(6) 0.2421(6) 0.058(3) Uani 1 1 d . .
H19 H 0.0506 0.6122 0.2438 0.069 Uiso 1 1 calc R .
C21 C 0.3883(14) 0.5523(5) 0.1871(5) 0.052(3) Uani 1 1 d . .
H21 H 0.4313 0.5373 0.1509 0.063 Uiso 1 1 calc R .
C5 C 1.1672(14) 0.2624(7) 0.3099(5) 0.061(3) Uani 1 1 d . .
H5 H 1.1509 0.2156 0.3178 0.073 Uiso 1 1 calc R .
C15 C 0.6667(12) 0.5274(5) 0.2326(5) 0.045(3) Uani 1 1 d . .
H15A H 0.6921 0.5198 0.1908 0.054 Uiso 1 1 calc R .
H15B H 0.7393 0.5641 0.2474 0.054 Uiso 1 1 calc R .
C27 C 1.0267(16) 0.4321(5) 0.0998(5) 0.063(3) Uani 1 1 d . .
H27A H 1.1147 0.4262 0.1292 0.094 Uiso 1 1 calc GR .
H27B H 0.9410 0.4612 0.1159 0.094 Uiso 1 1 calc GR .
H27C H 1.0713 0.4533 0.0646 0.094 Uiso 1 1 calc GR .
C17 C 0.4225(13) 0.5713(5) 0.2904(5) 0.051(3) Uani 1 1 d . .
H17 H 0.4880 0.5700 0.3252 0.061 Uiso 1 1 calc R .
C2 C 1.2113(14) 0.4014(6) 0.2854(5) 0.060(3) Uani 1 1 d . .
H2 H 1.2250 0.4485 0.2779 0.072 Uiso 1 1 calc R .
C12 C 0.8191(14) 0.5099(6) 0.3638(6) 0.061(3) Uani 1 1 d . .
H12 H 0.8167 0.5565 0.3531 0.073 Uiso 1 1 calc R .
C28 C 0.6878(14) 0.4092(6) 0.0277(5) 0.060(3) Uani 1 1 d . .
H28A H 0.7318 0.4303 -0.0076 0.090 Uiso 1 1 calc GR .
H28B H 0.6784 0.4434 0.0587 0.090 Uiso 1 1 calc GR .
H28C H 0.5793 0.3901 0.0187 0.090 Uiso 1 1 calc GR .
C4 C 1.2936(15) 0.3001(9) 0.3403(5) 0.076(4) Uani 1 1 d . .
H4 H 1.3630 0.2788 0.3686 0.091 Uiso 1 1 calc R .
C9 C 0.8347(15) 0.3680(6) 0.3948(5) 0.059(3) Uani 1 1 d . .
H9 H 0.8402 0.3212 0.4047 0.070 Uiso 1 1 calc R .
C29 C 0.9819(16) 0.1729(6) 0.0521(6) 0.075(4) Uani 1 1 d . .
H29A H 0.8823 0.1462 0.0444 0.112 Uiso 1 1 calc GR .
H29B H 1.0379 0.1556 0.0875 0.112 Uiso 1 1 calc GR .
H29C H 1.0550 0.1691 0.0186 0.112 Uiso 1 1 calc GR .
C31 C 0.6568(15) 0.2478(7) -0.0013(5) 0.076(4) Uani 1 1 d . .
H31A H 0.5497 0.2595 0.0148 0.114 Uiso 1 1 calc GR .
H31B H 0.6711 0.1984 -0.0006 0.114 Uiso 1 1 calc GR .
H31C H 0.6627 0.2642 -0.0418 0.114 Uiso 1 1 calc GR .
C3 C 1.3118(15) 0.3692(9) 0.3270(6) 0.072(4) Uani 1 1 d . .
H3 H 1.3947 0.3947 0.3468 0.087 Uiso 1 1 calc R .
C10 C 0.8859(18) 0.4177(7) 0.4340(6) 0.082(4) Uani 1 1 d . .
H10 H 0.9276 0.4048 0.4715 0.099 Uiso 1 1 calc R .
C11 C 0.8769(19) 0.4890(7) 0.4189(7) 0.092(5) Uani 1 1 d . .
H11 H 0.9109 0.5221 0.4469 0.111 Uiso 1 1 calc R .
C30 C 1.2100(13) 0.2864(7) 0.1175(5) 0.068(4) Uani 1 1 d . .
H30A H 1.2434 0.3257 0.1412 0.101 Uiso 1 1 calc GR .
H30B H 1.2894 0.2791 0.0863 0.101 Uiso 1 1 calc GR .
H30C H 1.2060 0.2460 0.1426 0.101 Uiso 1 1 calc GR .

loop_
_atom_site_aniso_label
_atom_site_aniso_U_11
_atom_site_aniso_U_22
_atom_site_aniso_U_33
_atom_site_aniso_U_23
_atom_site_aniso_U_13
_atom_site_aniso_U_12
Ir1 0.0322(2) 0.0287(2) 0.0353(2) -0.00172(18) 0.00213(14) 0.00043(18)
Se1 0.0472(6) 0.0261(5) 0.0405(6) 0.0016(4) 0.0024(4) 0.0044(4)
P1 0.0550(17) 0.0431(16) 0.0397(16) 0.0007(12) 0.0035(13) 0.0033(13)
Cl1 0.0512(15) 0.0425(15) 0.0695(19) -0.0045(14) 0.0027(13) -0.0146(13)
S1 0.0439(15) 0.0437(15) 0.0395(15) -0.0005(12) 0.0012(12) 0.0131(12)
C6 0.038(5) 0.045(6) 0.037(5) 0.000(5) 0.003(4) 0.002(5)
N1 0.045(5) 0.026(4) 0.036(5) -0.001(4) 0.008(4) -0.001(4)
N2 0.033(4) 0.024(4) 0.055(6) -0.006(4) 0.003(4) 0.004(3)
F1 0.060(4) 0.087(5) 0.083(5) -0.017(4) 0.009(4) 0.022(4)
F2 0.103(6) 0.132(7) 0.047(4) 0.005(4) -0.011(4) 0.035(5)
C14 0.031(5) 0.033(5) 0.040(6) 0.001(4) 0.007(4) -0.001(4)
C22 0.046(6) 0.046(6) 0.037(6) 0.004(5) 0.018(5) -0.007(5)
F3 0.149(7) 0.061(5) 0.110(6) -0.016(4) 0.049(5) -0.036(5)
F5 0.088(5) 0.164(8) 0.040(4) 0.007(5) -0.008(4) 0.009(5)
F6 0.111(6) 0.067(5) 0.128(7) -0.005(5) 0.025(5) -0.036(4)
F4 0.081(5) 0.118(6) 0.083(6) 0.004(5) 0.020(4) 0.045(5)
C13 0.045(6) 0.034(6) 0.057(7) -0.015(5) -0.004(5) 0.000(5)
C18 0.047(7) 0.060(8) 0.072(9) -0.016(6) 0.015(6) -0.006(6)
C23 0.037(5) 0.042(6) 0.029(5) 0.001(4) 0.005(4) 0.001(4)
C24 0.053(6) 0.042(6) 0.037(6) -0.006(5) 0.003(5) -0.008(5)
C25 0.048(6) 0.043(6) 0.038(6) 0.004(5) 0.015(5) 0.008(5)
C26 0.053(6) 0.029(5) 0.042(6) 0.002(4) 0.004(5) -0.014(5)
C20 0.063(8) 0.051(7) 0.069(9) 0.001(6) -0.018(7) 0.006(6)
C8 0.045(6) 0.039(6) 0.035(6) -0.010(5) 0.000(5) 0.004(5)
C7 0.046(6) 0.026(5) 0.043(6) -0.002(4) 0.012(5) -0.007(4)
C16 0.034(5) 0.025(5) 0.057(7) -0.002(5) 0.011(5) -0.004(4)
C1 0.039(6) 0.050(7) 0.053(7) -0.006(5) 0.004(5) -0.005(5)
C19 0.042(7) 0.048(7) 0.083(10) -0.006(6) 0.006(7) 0.005(5)
C21 0.059(7) 0.035(6) 0.064(8) -0.005(5) 0.007(6) 0.008(5)
C5 0.054(7) 0.072(8) 0.056(8) 0.014(6) 0.000(6) 0.023(6)
C15 0.038(6) 0.033(6) 0.065(7) 0.002(5) 0.013(5) -0.001(5)
C27 0.091(9) 0.047(7) 0.050(7) -0.001(5) 0.007(6) -0.017(6)
C17 0.050(7) 0.038(6) 0.065(8) -0.008(5) 0.009(6) 0.002(5)
C2 0.055(7) 0.060(8) 0.066(8) -0.003(6) 0.008(6) -0.012(6)
C12 0.067(8) 0.039(7) 0.076(9) -0.006(6) -0.016(7) 0.002(6)
C28 0.059(7) 0.067(8) 0.054(7) 0.019(6) -0.001(6) 0.018(6)
C4 0.049(7) 0.136(14) 0.041(7) 0.007(8) -0.006(6) 0.029(9)
C9 0.079(8) 0.052(7) 0.044(7) 0.001(6) -0.007(6) 0.001(6)
C29 0.091(10) 0.053(8) 0.081(10) 0.005(7) 0.019(8) 0.023(7)
C31 0.078(9) 0.100(11) 0.049(8) -0.018(7) -0.020(7) 0.000(8)
C3 0.042(7) 0.116(12) 0.058(9) -0.012(8) 0.000(6) -0.007(8)
C10 0.113(12) 0.071(9) 0.062(9) -0.020(7) -0.044(8) 0.016(8)
C11 0.128(13) 0.064(10) 0.085(11) -0.029(8) -0.031(10) 0.011(9)
C30 0.045(7) 0.091(10) 0.068(8) 0.032(7) 0.012(6) 0.008(7)

loop_
_atom_type_symbol
_atom_type_description
_atom_type_scat_dispersion_real
_atom_type_scat_dispersion_imag
_atom_type_scat_source
C C 0.0033 0.0016 'International Tables Vol C Tables 4.2.6.8 and 6.1.1.4'
H H 0.0000 0.0000 'International Tables Vol C Tables 4.2.6.8 and 6.1.1.4'
Cl Cl 0.1484 0.1585 'International Tables Vol C Tables 4.2.6.8 and 6.1.1.4'
F F 0.0171 0.0103 'International Tables Vol C Tables 4.2.6.8 and 6.1.1.4'
Ir Ir -1.4442 7.9887 'International Tables Vol C Tables 4.2.6.8 and 6.1.1.4'
N N 0.0061 0.0033 'International Tables Vol C Tables 4.2.6.8 and 6.1.1.4'
P P 0.1023 0.0942 'International Tables Vol C Tables 4.2.6.8 and 6.1.1.4'
S S 0.1246 0.1234 'International Tables Vol C Tables 4.2.6.8 and 6.1.1.4'
Se Se -0.0929 2.2259 'International Tables Vol C Tables 4.2.6.8 and 6.1.1.4'

loop_
_geom_angle_atom_site_label_1
_geom_angle_atom_site_label_2
_geom_angle_atom_site_label_3
_geom_angle
Cl1 Ir1 Se1 78.08(7)
S1 Ir1 Se1 95.41(7)
S1 Ir1 Cl1 90.69(10)
C22 Ir1 Se1 98.4(3)
C22 Ir1 Cl1 134.2(3)
C22 Ir1 S1 134.9(3)
C22 Ir1 C23 64.3(4)
C23 Ir1 Se1 159.8(2)
C23 Ir1 Cl1 121.1(3)
C23 Ir1 S1 90.7(2)
C24 Ir1 Se1 146.3(3)
C24 Ir1 Cl1 92.5(3)
C24 Ir1 S1 117.2(3)
C24 Ir1 C22 65.2(4)
C24 Ir1 C23 37.7(3)
C25 Ir1 Se1 110.2(3)
C25 Ir1 Cl1 98.7(3)
C25 Ir1 S1 154.0(3)
C25 Ir1 C22 39.0(4)
C25 Ir1 C23 63.6(4)
C25 Ir1 C24 38.6(4)
C26 Ir1 Se1 121.4(3)
C26 Ir1 Cl1 156.8(3)
C26 Ir1 S1 99.1(3)
C26 Ir1 C22 38.2(4)
C26 Ir1 C23 38.5(3)
C26 Ir1 C24 64.3(4)
C26 Ir1 C25 64.1(4)
C6 Se1 Ir1 113.3(3)
C6 Se1 C7 95.4(4)
C7 Se1 Ir1 100.7(3)
F2 P1 F1 88.4(4)
F3 P1 F1 89.6(4)
F3 P1 F2 90.3(5)
F3 P1 F5 90.4(5)
F3 P1 F6 178.8(5)
F3 P1 F4 90.4(5)
F5 P1 F1 90.8(4)
F5 P1 F2 178.9(5)
F5 P1 F6 90.4(5)
F5 P1 F4 89.7(4)
F6 P1 F1 89.6(4)
F6 P1 F2 88.8(5)
F6 P1 F4 90.3(5)
F4 P1 F1 179.5(5)
F4 P1 F2 91.1(4)
C14 S1 Ir1 108.9(3)
C1 C6 Se1 120.4(7)
C5 C6 Se1 117.5(8)
C5 C6 C1 122.0(10)
C14 N1 C8 111.2(8)
C14 N1 C7 122.7(8)
C8 N1 C7 125.9(8)
C14 N2 C13 108.6(8)
C14 N2 C15 124.2(8)
C13 N2 C15 127.2(8)
N1 C14 S1 126.6(7)
N1 C14 N2 106.6(8)
N2 C14 S1 126.8(7)
C25 C22 Ir1 68.9(5)
C25 C22 C30 125.8(10)
C26 C22 Ir1 69.2(5)
C26 C22 C25 105.2(9)
C26 C22 C30 129.0(10)
C30 C22 Ir1 128.5(7)
N2 C13 C8 108.7(8)
N2 C13 C12 130.4(10)
C12 C13 C8 120.8(10)
C19 C18 H18 120.6
C19 C18 C17 118.9(11)
C17 C18 H18 120.6
C24 C23 Ir1 71.0(5)
C24 C23 C26 108.3(8)
C24 C23 C28 126.9(9)
C26 C23 Ir1 68.9(5)
C26 C23 C28 124.8(9)
C28 C23 Ir1 128.2(7)
C23 C24 Ir1 71.3(5)
C23 C24 C25 106.8(9)
C23 C24 C31 126.0(10)
C25 C24 Ir1 69.1(5)
C25 C24 C31 127.2(10)
C31 C24 Ir1 127.0(8)
C22 C25 Ir1 72.1(5)
C22 C25 C29 125.1(10)
C24 C25 Ir1 72.2(5)
C24 C25 C22 109.7(9)
C24 C25 C29 124.6(10)
C29 C25 Ir1 128.8(7)
C22 C26 Ir1 72.6(5)
C22 C26 C23 110.0(8)
C22 C26 C27 123.7(10)
C23 C26 Ir1 72.6(5)
C23 C26 C27 125.1(9)
C27 C26 Ir1 131.5(7)
C19 C20 H20 121.4
C19 C20 C21 117.2(11)
C21 C20 H20 121.4
N1 C8 C13 104.9(8)
C9 C8 N1 133.0(10)
C9 C8 C13 122.1(10)
Se1 C7 H7A 109.1
Se1 C7 H7B 109.1
N1 C7 Se1 112.6(6)
N1 C7 H7A 109.1
N1 C7 H7B 109.1
H7A C7 H7B 107.8
C21 C16 C15 120.6(10)
C21 C16 C17 117.1(10)
C17 C16 C15 122.2(10)
C6 C1 H1 120.5
C2 C1 C6 119.1(11)
C2 C1 H1 120.5
C18 C19 C20 122.0(11)
C18 C19 H19 119.0
C20 C19 H19 119.0
C20 C21 H21 118.3
C16 C21 C20 123.5(11)
C16 C21 H21 118.3
C6 C5 H5 120.8
C6 C5 C4 118.4(12)
C4 C5 H5 120.8
N2 C15 C16 113.6(8)
N2 C15 H15A 108.8
N2 C15 H15B 108.8
C16 C15 H15A 108.8
C16 C15 H15B 108.8
H15A C15 H15B 107.7
C26 C27 H27A 109.5
C26 C27 H27B 109.5
C26 C27 H27C 109.5
H27A C27 H27B 109.5
H27A C27 H27C 109.5
H27B C27 H27C 109.5
C18 C17 H17 119.3
C16 C17 C18 121.3(11)
C16 C17 H17 119.3
C1 C2 H2 119.8
C1 C2 C3 120.4(12)
C3 C2 H2 119.8
C13 C12 H12 121.3
C11 C12 C13 117.3(11)
C11 C12 H12 121.3
C23 C28 H28A 109.5
C23 C28 H28B 109.5
C23 C28 H28C 109.5
H28A C28 H28B 109.5
H28A C28 H28C 109.5
H28B C28 H28C 109.5
C5 C4 H4 120.8
C3 C4 C5 118.4(12)
C3 C4 H4 120.8
C8 C9 H9 121.3
C10 C9 C8 117.4(11)
C10 C9 H9 121.3
C25 C29 H29A 109.5
C25 C29 H29B 109.5
C25 C29 H29C 109.5
H29A C29 H29B 109.5
H29A C29 H29C 109.5
H29B C29 H29C 109.5
C24 C31 H31A 109.5
C24 C31 H31B 109.5
C24 C31 H31C 109.5
H31A C31 H31B 109.5
H31A C31 H31C 109.5
H31B C31 H31C 109.5
C2 C3 C4 121.7(12)
C2 C3 H3 119.2
C4 C3 H3 119.2
C9 C10 H10 119.4
C9 C10 C11 121.3(12)
C11 C10 H10 119.4
C12 C11 C10 121.0(12)
C12 C11 H11 119.5
C10 C11 H11 119.5
C22 C30 H30A 109.5
C22 C30 H30B 109.5
C22 C30 H30C 109.5
H30A C30 H30B 109.5
H30A C30 H30C 109.5
H30B C30 H30C 109.5

loop_
_geom_bond_atom_site_label_1
_geom_bond_atom_site_label_2
_geom_bond_distance
Ir1 Se1 2.4663(13)
Ir1 Cl1 2.436(3)
Ir1 S1 2.417(2)
Ir1 C22 2.197(9)
Ir1 C23 2.201(9)
Ir1 C24 2.196(10)
Ir1 C25 2.155(9)
Ir1 C26 2.153(9)
Se1 C6 1.945(10)
Se1 C7 1.979(9)
P1 F1 1.592(7)
P1 F2 1.589(7)
P1 F3 1.551(7)
P1 F5 1.570(7)
P1 F6 1.572(7)
P1 F4 1.579(7)
S1 C14 1.692(10)
C6 C1 1.379(13)
C6 C5 1.369(14)
N1 C14 1.363(11)
N1 C8 1.381(11)
N1 C7 1.446(11)
N2 C14 1.365(11)
N2 C13 1.383(12)
N2 C15 1.465(12)
C22 C25 1.454(14)
C22 C26 1.423(13)
C22 C30 1.484(14)
C13 C8 1.388(13)
C13 C12 1.386(14)
C18 H18 0.9300
C18 C19 1.358(16)
C18 C17 1.413(14)
C23 C24 1.420(13)
C23 C26 1.435(13)
C23 C28 1.504(13)
C24 C25 1.440(14)
C24 C31 1.472(14)
C25 C29 1.502(14)
C26 C27 1.498(13)
C20 H20 0.9300
C20 C19 1.379(15)
C20 C21 1.399(15)
C8 C9 1.368(14)
C7 H7A 0.9700
C7 H7B 0.9700
C16 C21 1.369(14)
C16 C15 1.480(12)
C16 C17 1.380(14)
C1 H1 0.9300
C1 C2 1.350(14)
C19 H19 0.9300
C21 H21 0.9300
C5 H5 0.9300
C5 C4 1.408(17)
C15 H15A 0.9700
C15 H15B 0.9700
C27 H27A 0.9600
C27 H27B 0.9600
C27 H27C 0.9600
C17 H17 0.9300
C2 H2 0.9300
C2 C3 1.366(17)
C12 H12 0.9300
C12 C11 1.366(17)
C28 H28A 0.9600
C28 H28B 0.9600
C28 H28C 0.9600
C4 H4 0.9300
C4 C3 1.373(18)
C9 H9 0.9300
C9 C10 1.357(15)
C29 H29A 0.9600
C29 H29B 0.9600
C29 H29C 0.9600
C31 H31A 0.9600
C31 H31B 0.9600
C31 H31C 0.9600
C3 H3 0.9300
C10 H10 0.9300
C10 C11 1.418(18)
C11 H11 0.9300
C30 H30A 0.9600
C30 H30B 0.9600
C30 H30C 0.9600

loop_
_geom_torsion_atom_site_label_1
_geom_torsion_atom_site_label_2
_geom_torsion_atom_site_label_3
_geom_torsion_atom_site_label_4
_geom_torsion
Ir1 S1 C14 N1 -51.6(8)
Ir1 S1 C14 N2 127.2(7)
Ir1 C22 C25 C24 62.8(7)
Ir1 C22 C25 C29 -125.2(10)
Ir1 C22 C26 C23 -63.4(7)
Ir1 C22 C26 C27 128.7(10)
Ir1 C23 C24 C25 -60.4(6)
Ir1 C23 C24 C31 122.7(11)
Ir1 C23 C26 C22 63.4(6)
Ir1 C23 C26 C27 -128.9(10)
Ir1 C24 C25 C22 -62.7(6)
Ir1 C24 C25 C29 125.3(10)
Se1 C6 C1 C2 175.6(8)
Se1 C6 C5 C4 -177.0(8)
C6 C1 C2 C3 2.6(17)
C6 C5 C4 C3 0.2(17)
N1 C8 C9 C10 178.4(11)
N2 C13 C8 N1 -0.9(11)
N2 C13 C8 C9 178.4(9)
N2 C13 C12 C11 -178.3(12)
C14 N1 C8 C13 1.4(10)
C14 N1 C8 C9 -177.7(11)
C14 N1 C7 Se1 70.1(10)
C14 N2 C13 C8 0.1(11)
C14 N2 C13 C12 176.2(11)
C14 N2 C15 C16 84.2(11)
C13 N2 C14 S1 -178.3(7)
C13 N2 C14 N1 0.8(10)
C13 N2 C15 C16 -92.8(12)
C13 C8 C9 C10 -0.6(17)
C13 C12 C11 C10 2(2)
C23 C24 C25 Ir1 61.8(7)
C23 C24 C25 C22 -0.9(11)
C23 C24 C25 C29 -172.9(9)
C24 C23 C26 Ir1 -60.3(7)
C24 C23 C26 C22 3.1(11)
C24 C23 C26 C27 170.7(9)
C25 C22 C26 Ir1 59.9(6)
C25 C22 C26 C23 -3.5(10)
C25 C22 C26 C27 -171.4(9)
C26 C22 C25 Ir1 -60.1(6)
C26 C22 C25 C24 2.7(10)
C26 C22 C25 C29 174.7(9)
C26 C23 C24 Ir1 59.1(6)
C26 C23 C24 C25 -1.3(11)
C26 C23 C24 C31 -178.3(10)
C8 N1 C14 S1 177.7(7)
C8 N1 C14 N2 -1.4(10)
C8 N1 C7 Se1 -104.9(9)
C8 C13 C12 C11 -2.7(18)
C8 C9 C10 C11 0(2)
C7 N1 C14 S1 2.0(12)
C7 N1 C14 N2 -177.0(8)
C7 N1 C8 C13 176.9(8)
C7 N1 C8 C9 -2.2(17)
C1 C6 C5 C4 1.2(16)
C1 C2 C3 C4 -1.3(19)
C19 C18 C17 C16 0.0(16)
C19 C20 C21 C16 -1.3(16)
C21 C20 C19 C18 0.3(17)
C21 C16 C15 N2 -116.1(10)
C21 C16 C17 C18 -0.9(15)
C5 C6 C1 C2 -2.6(16)
C5 C4 C3 C2 -0.1(19)
C15 N2 C14 S1 4.2(13)
C15 N2 C14 N1 -176.7(8)
C15 N2 C13 C8 177.5(8)
C15 N2 C13 C12 -6.5(17)
C15 C16 C21 C20 -177.6(10)
C15 C16 C17 C18 178.3(9)
C17 C18 C19 C20 0.3(18)
C17 C16 C21 C20 1.6(15)
C17 C16 C15 N2 64.7(12)
C12 C13 C8 N1 -177.4(10)
C12 C13 C8 C9 1.8(17)
C28 C23 C24 Ir1 -124.0(10)
C28 C23 C24 C25 175.6(9)
C28 C23 C24 C31 -1.3(17)
C28 C23 C26 Ir1 122.6(9)
C28 C23 C26 C22 -173.9(9)
C28 C23 C26 C27 -6.3(15)
C9 C10 C11 C12 -1(2)
C31 C24 C25 Ir1 -121.3(11)
C31 C24 C25 C22 176.0(10)
C31 C24 C25 C29 4.0(17)
C30 C22 C25 Ir1 123.1(9)
C30 C22 C25 C24 -174.1(9)
C30 C22 C25 C29 -2.2(15)
C30 C22 C26 Ir1 -123.4(10)
C30 C22 C26 C23 173.2(9)
C30 C22 C26 C27 5.4(16)

loop_
_smtbx_masks_void_nr
_smtbx_masks_void_average_x
_smtbx_masks_void_average_y
_smtbx_masks_void_average_z
_smtbx_masks_void_volume
_smtbx_masks_void_count_electrons
1 0.000 0.000 0.000 127.6 16.5
2 0.135 -0.032 0.442 9.3 0.0
3 -0.135 0.032 0.558 9.3 0.0
4 0.500 0.500 0.500 127.6 16.5
5 0.365 0.468 0.058 9.3 0.0
6 0.635 0.532 0.942 9.3 0.0
